data_4309456
loop_
_publ_author_name
'Haiyan An'
'Yangguang Li'
'Enbo Wang'
'Dongrong Xiao'
'Chunyan Sun'
'Lin Xu'

_publ_section_title
;
Self-Assembly of a Series of Extended Architectures Based on
Polyoxometalate Clusters and Silver Coordination Complexes
;
_journal_name_full 'Inorganic Chemistry'
_journal_page_first 6062
_journal_page_last 6070
_journal_paper_doi 10.1021/ic050636x
_journal_volume 44
_journal_year 2005
_chemical_formula_sum 'C24 H36 Ag Cr Mo6 N4 O36'
_chemical_formula_weight 1692.08
_chemical_name_systematic
; 
 ? 
;
_space_group_IT_number 2
_symmetry_cell_setting triclinic
_symmetry_space_group_name_Hall '-P 1'
_symmetry_space_group_name_H-M 'P -1'
_atom_sites_solution_hydrogens geom
_atom_sites_solution_primary direct
_atom_sites_solution_secondary difmap
_audit_creation_method SHELXL-97
_cell_angle_alpha 97.40(3)
_cell_angle_beta 112.38(3)
_cell_angle_gamma 113.59(3)
_cell_formula_units_Z 1
_cell_length_a 10.458(2)
_cell_length_b 10.644(2)
_cell_length_c 12.295(3)
_cell_measurement_reflns_used 10692
_cell_measurement_temperature 293(2)
_cell_measurement_theta_max 27.48
_cell_measurement_theta_min 3.27
_cell_volume 1094.1(7)
_computing_cell_refinement 'RAPID AUTO'
_computing_data_collection 'RAPID AUTO'
_computing_data_reduction 'RAPID AUTO'
_computing_molecular_graphics 'Bruker SHELXTL'
_computing_publication_material 'Bruker SHELXTL'
_computing_structure_refinement 'SHELXL-97 (Sheldrick, 1997)'
_computing_structure_solution 'SHELXS-97 (Sheldrick, 1990)'
_diffrn_ambient_temperature 293(2)
_diffrn_detector_area_resol_mean '100x100 microns'
_diffrn_measured_fraction_theta_full 0.986
_diffrn_measured_fraction_theta_max 0.986
_diffrn_measurement_device_type 'Rigaku R-AXIS RAPID IP diffractomete'
_diffrn_measurement_method 'Oscillation scans'
_diffrn_radiation_monochromator graphite
_diffrn_radiation_source 'fine-focus sealed tube'
_diffrn_radiation_type MoK\a
_diffrn_radiation_wavelength 0.71073
_diffrn_reflns_av_R_equivalents 0.0401
_diffrn_reflns_av_sigmaI/netI 0.0519
_diffrn_reflns_limit_h_max 13
_diffrn_reflns_limit_h_min -13
_diffrn_reflns_limit_k_max 13
_diffrn_reflns_limit_k_min -13
_diffrn_reflns_limit_l_max 15
_diffrn_reflns_limit_l_min -15
_diffrn_reflns_number 10692
_diffrn_reflns_theta_full 27.48
_diffrn_reflns_theta_max 27.48
_diffrn_reflns_theta_min 3.27
_diffrn_standards_decay_% 0
_diffrn_standards_interval_count 0
_diffrn_standards_interval_time .
_diffrn_standards_number 0
_exptl_absorpt_coefficient_mu 2.458
_exptl_absorpt_correction_T_max 0.692
_exptl_absorpt_correction_T_min 0.560
_exptl_absorpt_correction_type multi-scan
_exptl_absorpt_process_details 'ABSCOR by T.Higashi    8 March, 1995'
_exptl_crystal_colour pink
_exptl_crystal_density_diffrn 2.568
_exptl_crystal_density_method 'not measured'
_exptl_crystal_description block
_exptl_crystal_F_000 819
_exptl_crystal_size_max 0.25
_exptl_crystal_size_mid 0.20
_exptl_crystal_size_min 0.15
_refine_diff_density_max 0.657
_refine_diff_density_min -0.614
_refine_diff_density_rms 0.123
_refine_ls_extinction_coef 0.0156(7)
_refine_ls_extinction_expression Fc^*^=kFc[1+0.001xFc^2^\l^3^/sin(2\q)]^-1/4^
_refine_ls_extinction_method SHELXL
_refine_ls_goodness_of_fit_ref 1.000
_refine_ls_hydrogen_treatment mixed
_refine_ls_matrix_type full
_refine_ls_number_parameters 385
_refine_ls_number_reflns 4942
_refine_ls_number_restraints 0
_refine_ls_restrained_S_all 1.000
_refine_ls_R_factor_all 0.0305
_refine_ls_R_factor_gt 0.0268
_refine_ls_shift/su_max 0.000
_refine_ls_shift/su_mean 0.000
_refine_ls_structure_factor_coef Fsqd
_refine_ls_weighting_details 'calc w=1/[\s^2^(Fo^2^)+(0.0460P)^2^+0.0000P] where P=(Fo^2^+2Fc^2^)/3'
_refine_ls_weighting_scheme calc
_refine_ls_wR_factor_gt 0.0738
_refine_ls_wR_factor_ref 0.0755
_reflns_number_gt 4431
_reflns_number_total 4942
_reflns_threshold_expression >2sigma(I)
_cod_data_source_file ic050636xsi20050617_052340.cif
_cod_data_source_block aa110b
_cod_depositor_comments
;
The following automatic conversions were performed:
'_symmetry_cell_setting' value 'Triclinic' changed to 'triclinic'
according to '/home/saulius/struct/CIF-dictionaries/cif_core.dic'
dictionary named 'cif_core.dic' version 2.4.1 from 2010-06-29.

Automatic conversion script
Id: cif_fix_enum 1527 2010-12-29 10:47:43Z saulius 
;
_cod_original_cell_volume 1094.0(4)
_cod_database_code 4309456

loop_
_symmetry_equiv_pos_as_xyz
'x, y, z'
'-x, -y, -z'

loop_
_atom_site_label
_atom_site_type_symbol
_atom_site_fract_x
_atom_site_fract_y
_atom_site_fract_z
_atom_site_U_iso_or_equiv
_atom_site_adp_type
_atom_site_occupancy
_atom_site_symmetry_multiplicity
_atom_site_calc_flag
_atom_site_refinement_flags
_atom_site_disorder_assembly
_atom_site_disorder_group
Cr1 Cr 0.0000 0.0000 0.0000 0.01342(12) Uani 1 2 d S . .
Mo1 Mo 0.16498(2) 0.32021(2) 0.212368(19) 0.01655(8) Uani 1 1 d . . .
Mo2 Mo -0.08466(3) 0.02151(3) 0.23530(2) 0.01889(8) Uani 1 1 d . . .
Mo3 Mo -0.24941(2) -0.29970(2) 0.02118(2) 0.01772(8) Uani 1 1 d . . .
Ag1 Ag 0.0000 0.5000 0.0000 0.04820(14) Uani 1 2 d S . .
O1 O 0.1178(2) 0.0824(2) 0.18418(16) 0.0167(4) Uani 1 1 d . . .
H1 H 0.181(6) 0.054(6) 0.214(5) 0.075(16) Uiso 1 1 d . . .
O2 O -0.1894(2) -0.0685(2) 0.02512(17) 0.0170(4) Uani 1 1 d . . .
H2 H -0.255(4) -0.058(4) -0.012(3) 0.030(10) Uiso 1 1 d . . .
O3 O -0.0363(2) -0.19700(19) -0.00898(16) 0.0154(4) Uani 1 1 d . . .
H3 H 0.061(5) -0.193(5) 0.045(4) 0.046(11) Uiso 1 1 d . . .
O4 O -0.0356(2) 0.2052(2) 0.20563(18) 0.0207(4) Uani 1 1 d . . .
O5 O -0.1077(2) -0.1724(2) 0.19359(17) 0.0214(4) Uani 1 1 d . . .
O6 O -0.3237(2) -0.3406(2) -0.15885(16) 0.0197(4) Uani 1 1 d . . .
O7 O 0.1365(2) 0.4636(2) 0.18435(19) 0.0252(4) Uani 1 1 d . . .
O8 O 0.2893(2) 0.3783(2) 0.36831(18) 0.0291(5) Uani 1 1 d . . .
O9 O -0.2641(3) -0.0191(3) 0.2254(2) 0.0327(5) Uani 1 1 d . . .
O10 O 0.0439(3) 0.0757(3) 0.39016(19) 0.0322(5) Uani 1 1 d . . .
O11 O -0.4288(2) -0.3404(3) 0.0113(2) 0.0317(5) Uani 1 1 d . . .
O12 O -0.2192(2) -0.4442(2) 0.04266(19) 0.0288(5) Uani 1 1 d . . .
O13 O 0.1931(3) 0.7648(2) 0.1049(2) 0.0374(6) Uani 1 1 d . . .
O14 O 0.2876(3) 0.9439(3) 0.2797(2) 0.0384(6) Uani 1 1 d . . .
O15 O 0.2613(3) -1.5214(3) -0.3850(2) 0.0380(6) Uani 1 1 d . . .
O16 O 0.4627(3) -1.2928(3) -0.3041(2) 0.0364(6) Uani 1 1 d . . .
H16 H 0.532(5) -1.332(5) -0.253(5) 0.071(15) Uiso 1 1 d . . .
C1 C 0.5726(4) 0.7758(4) 0.4705(3) 0.0351(7) Uani 1 1 d . . .
H1A H 0.608(4) 0.779(4) 0.552(4) 0.033(9) Uiso 1 1 d . . .
C2 C 0.4690(4) 0.8227(4) 0.4120(3) 0.0297(6) Uani 1 1 d . . .
H2A H 0.457(5) 0.874(5) 0.454(4) 0.050(13) Uiso 1 1 d . . .
C3 C 0.4074(3) 0.7952(3) 0.2841(3) 0.0218(6) Uani 1 1 d . . .
C4 C 0.4553(3) 0.7248(3) 0.2198(3) 0.0268(6) Uani 1 1 d . . .
H4A H 0.423(4) 0.697(4) 0.143(3) 0.027(9) Uiso 1 1 d . . .
C5 C 0.5609(4) 0.6816(4) 0.2820(3) 0.0305(6) Uani 1 1 d . . .
H5A H 0.605(4) 0.647(4) 0.249(3) 0.023(8) Uiso 1 1 d . . .
C6 C 0.2867(3) 0.8407(3) 0.2195(3) 0.0271(6) Uani 1 1 d . . .
C7 C 0.1592(4) -1.1539(4) -0.5062(3) 0.0336(7) Uani 1 1 d . . .
H7A H 0.161(4) -1.069(4) -0.489(3) 0.017(8) Uiso 1 1 d . . .
C8 C 0.2478(4) -1.1996(4) -0.4241(3) 0.0304(7) Uani 1 1 d . . .
H8A H 0.318(5) -1.139(5) -0.352(4) 0.047(12) Uiso 1 1 d . . .
C9 C 0.2203(3) -1.3398(3) -0.4611(3) 0.0246(6) Uani 1 1 d . . .
C10 C 0.1015(4) -1.4336(4) -0.5806(3) 0.0298(6) Uani 1 1 d . . .
H10A H 0.079(3) -1.526(4) -0.599(3) 0.015(7) Uiso 1 1 d . . .
C11 C 0.0206(4) -1.3804(4) -0.6607(3) 0.0349(7) Uani 1 1 d . . .
H11A H -0.057(4) -1.436(4) -0.745(3) 0.023(8) Uiso 1 1 d . . .
C12 C 0.3166(3) -1.3956(4) -0.3787(3) 0.0270(6) Uani 1 1 d . . .
N1 N 0.6133(3) 0.7063(3) 0.4039(3) 0.0310(6) Uani 1 1 d . . .
H1B H 0.682(5) 0.687(4) 0.451(4) 0.041(10) Uiso 1 1 d . . .
N2 N 0.0516(3) -1.2442(3) -0.6221(2) 0.0321(6) Uani 1 1 d . . .
H2B H 0.000(5) -1.222(5) -0.677(4) 0.054(13) Uiso 1 1 d . . .
OW1 O -0.2750(4) 0.2869(4) 0.1402(4) 0.0669(10) Uani 1 1 d . . .
OW2 O -0.4449(3) -0.0416(3) -0.0934(3) 0.0556(8) Uani 1 1 d . . .

loop_
_atom_site_aniso_label
_atom_site_aniso_U_11
_atom_site_aniso_U_22
_atom_site_aniso_U_33
_atom_site_aniso_U_23
_atom_site_aniso_U_13
_atom_site_aniso_U_12
Cr1 0.0129(3) 0.0159(3) 0.0128(2) 0.0054(2) 0.0051(2) 0.0090(2)
Mo1 0.01776(12) 0.01795(13) 0.01426(12) 0.00527(9) 0.00586(9) 0.01070(10)
Mo2 0.02180(13) 0.02080(13) 0.01759(12) 0.00682(9) 0.01147(9) 0.01137(10)
Mo3 0.01762(12) 0.01820(13) 0.01769(12) 0.00696(9) 0.00853(9) 0.00866(10)
Ag1 0.0595(3) 0.03106(19) 0.03247(19) 0.01162(15) -0.00062(17) 0.02436(18)
O1 0.0181(8) 0.0213(9) 0.0133(8) 0.0060(7) 0.0061(6) 0.0132(8)
O2 0.0141(8) 0.0214(9) 0.0184(8) 0.0079(7) 0.0073(7) 0.0113(8)
O3 0.0139(8) 0.0167(8) 0.0156(8) 0.0057(7) 0.0047(6) 0.0094(7)
O4 0.0212(9) 0.0218(10) 0.0255(9) 0.0084(8) 0.0127(7) 0.0146(8)
O5 0.0288(10) 0.0225(9) 0.0171(8) 0.0089(8) 0.0102(7) 0.0161(8)
O6 0.0139(8) 0.0239(9) 0.0162(8) 0.0045(7) 0.0032(6) 0.0092(7)
O7 0.0310(10) 0.0234(10) 0.0264(10) 0.0110(8) 0.0141(8) 0.0165(9)
O8 0.0319(11) 0.0334(11) 0.0184(9) 0.0073(9) 0.0069(8) 0.0181(10)
O9 0.0307(11) 0.0300(11) 0.0443(13) 0.0108(10) 0.0256(10) 0.0138(10)
O10 0.0404(12) 0.0335(12) 0.0199(9) 0.0084(9) 0.0136(8) 0.0166(10)
O11 0.0229(10) 0.0327(12) 0.0379(12) 0.0110(10) 0.0179(9) 0.0092(9)
O12 0.0348(11) 0.0228(10) 0.0277(10) 0.0105(9) 0.0128(8) 0.0145(9)
O13 0.0322(11) 0.0332(12) 0.0332(11) 0.0060(10) -0.0028(9) 0.0231(10)
O14 0.0419(13) 0.0420(13) 0.0347(12) 0.0108(11) 0.0094(10) 0.0322(12)
O15 0.0410(13) 0.0378(13) 0.0461(13) 0.0191(11) 0.0187(10) 0.0293(11)
O16 0.0303(11) 0.0444(14) 0.0370(12) 0.0192(11) 0.0098(9) 0.0248(11)
C1 0.0395(17) 0.0438(18) 0.0249(14) 0.0139(14) 0.0094(12) 0.0276(16)
C2 0.0354(16) 0.0348(16) 0.0266(14) 0.0086(13) 0.0160(12) 0.0234(14)
C3 0.0153(11) 0.0211(13) 0.0258(13) 0.0101(11) 0.0065(10) 0.0086(10)
C4 0.0237(13) 0.0311(15) 0.0198(12) 0.0055(12) 0.0063(10) 0.0130(12)
C5 0.0281(14) 0.0312(16) 0.0383(16) 0.0102(14) 0.0171(12) 0.0191(13)
C6 0.0230(13) 0.0298(15) 0.0316(14) 0.0154(13) 0.0094(11) 0.0175(12)
C7 0.0428(18) 0.0353(17) 0.0374(16) 0.0187(15) 0.0210(14) 0.0282(15)
C8 0.0338(15) 0.0363(17) 0.0246(13) 0.0093(13) 0.0099(12) 0.0242(14)
C9 0.0262(13) 0.0320(15) 0.0240(12) 0.0124(12) 0.0125(10) 0.0201(12)
C10 0.0348(15) 0.0311(16) 0.0258(14) 0.0075(13) 0.0128(12) 0.0202(13)
C11 0.0309(15) 0.0439(19) 0.0242(14) 0.0095(14) 0.0086(12) 0.0181(15)
C12 0.0322(15) 0.0382(16) 0.0260(13) 0.0140(13) 0.0166(11) 0.0269(14)
N1 0.0248(12) 0.0345(14) 0.0330(13) 0.0138(12) 0.0050(10) 0.0213(11)
N2 0.0349(14) 0.0475(16) 0.0307(13) 0.0257(13) 0.0172(11) 0.0293(13)
OW1 0.0570(17) 0.080(2) 0.098(3) 0.052(2) 0.0471(17) 0.0477(18)
OW2 0.0421(14) 0.0595(18) 0.0573(17) 0.0097(15) 0.0096(12) 0.0343(14)

loop_
_atom_type_symbol
_atom_type_description
_atom_type_scat_dispersion_real
_atom_type_scat_dispersion_imag
_atom_type_scat_source
C C 0.0033 0.0016 'International Tables Vol C Tables 4.2.6.8 and 6.1.1.4'
H H 0.0000 0.0000 'International Tables Vol C Tables 4.2.6.8 and 6.1.1.4'
N N 0.0061 0.0033 'International Tables Vol C Tables 4.2.6.8 and 6.1.1.4'
O O 0.0106 0.0060 'International Tables Vol C Tables 4.2.6.8 and 6.1.1.4'
Cr Cr 0.3209 0.6236 'International Tables Vol C Tables 4.2.6.8 and 6.1.1.4'
Mo Mo -1.6832 0.6857 'International Tables Vol C Tables 4.2.6.8 and 6.1.1.4'
Ag Ag -0.8971 1.1015 'International Tables Vol C Tables 4.2.6.8 and 6.1.1.4'

loop_
_geom_angle_atom_site_label_1
_geom_angle_atom_site_label_2
_geom_angle_atom_site_label_3
_geom_angle
_geom_angle_site_symmetry_1
_geom_angle_site_symmetry_3
_geom_angle_publ_flag
O3 Cr1 O3 180.0 2 . ?
O3 Cr1 O1 95.74(9) 2 2 ?
O3 Cr1 O1 84.26(9) . 2 ?
O3 Cr1 O1 84.26(9) 2 . ?
O3 Cr1 O1 95.74(9) . . ?
O1 Cr1 O1 180.00(12) 2 . ?
O3 Cr1 O2 97.55(9) 2 . ?
O3 Cr1 O2 82.45(9) . . ?
O1 Cr1 O2 96.08(9) 2 . ?
O1 Cr1 O2 83.92(9) . . ?
O3 Cr1 O2 82.45(9) 2 2 ?
O3 Cr1 O2 97.55(9) . 2 ?
O1 Cr1 O2 83.92(9) 2 2 ?
O1 Cr1 O2 96.08(9) . 2 ?
O2 Cr1 O2 180.00(9) . 2 ?
O8 Mo1 O7 105.54(11) . . ?
O8 Mo1 O4 100.66(10) . . ?
O7 Mo1 O4 97.00(9) . . ?
O8 Mo1 O6 96.57(10) . 2 ?
O7 Mo1 O6 101.02(9) . 2 ?
O4 Mo1 O6 150.68(9) . 2 ?
O8 Mo1 O3 161.39(10) . 2 ?
O7 Mo1 O3 91.50(9) . 2 ?
O4 Mo1 O3 84.28(9) . 2 ?
O6 Mo1 O3 72.38(8) 2 2 ?
O8 Mo1 O1 93.60(10) . . ?
O7 Mo1 O1 159.38(8) . . ?
O4 Mo1 O1 71.47(8) . . ?
O6 Mo1 O1 83.99(8) 2 . ?
O3 Mo1 O1 70.78(7) 2 . ?
O9 Mo2 O10 106.01(12) . . ?
O9 Mo2 O4 97.57(10) . . ?
O10 Mo2 O4 101.99(10) . . ?
O9 Mo2 O5 100.84(11) . . ?
O10 Mo2 O5 95.89(11) . . ?
O4 Mo2 O5 149.64(9) . . ?
O9 Mo2 O2 92.70(10) . . ?
O10 Mo2 O2 159.55(10) . . ?
O4 Mo2 O2 83.22(9) . . ?
O5 Mo2 O2 72.04(8) . . ?
O9 Mo2 O1 160.81(9) . . ?
O10 Mo2 O1 92.03(10) . . ?
O4 Mo2 O1 71.74(8) . . ?
O5 Mo2 O1 83.39(8) . . ?
O2 Mo2 O1 70.62(8) . . ?
O11 Mo3 O12 107.20(11) . . ?
O11 Mo3 O5 100.96(11) . . ?
O12 Mo3 O5 95.90(9) . . ?
O11 Mo3 O6 95.05(10) . . ?
O12 Mo3 O6 101.30(10) . . ?
O5 Mo3 O6 151.85(8) . . ?
O11 Mo3 O3 158.72(8) . . ?
O12 Mo3 O3 91.94(9) . . ?
O5 Mo3 O3 85.84(9) . . ?
O6 Mo3 O3 71.58(8) . . ?
O11 Mo3 O2 92.78(10) . . ?
O12 Mo3 O2 158.58(9) . . ?
O5 Mo3 O2 72.19(8) . . ?
O6 Mo3 O2 84.14(9) . . ?
O3 Mo3 O2 69.92(8) . . ?
O7 Ag1 O7 180.00(10) . 2_565 ?
O7 Ag1 O13 87.91(8) . . ?
O7 Ag1 O13 92.09(8) 2_565 . ?
O7 Ag1 O13 92.09(8) . 2_565 ?
O7 Ag1 O13 87.91(8) 2_565 2_565 ?
O13 Ag1 O13 180.0 . 2_565 ?
Cr1 O1 Mo2 102.12(8) . . ?
Cr1 O1 Mo1 100.34(8) . . ?
Mo2 O1 Mo1 92.23(8) . . ?
Cr1 O1 H1 112(4) . . ?
Mo2 O1 H1 118(4) . . ?
Mo1 O1 H1 128(4) . . ?
Cr1 O2 Mo3 103.09(9) . . ?
Cr1 O2 Mo2 103.28(9) . . ?
Mo3 O2 Mo2 94.32(8) . . ?
Cr1 O2 H2 120(3) . . ?
Mo3 O2 H2 117(3) . . ?
Mo2 O2 H2 116(3) . . ?
Cr1 O3 Mo1 104.57(8) . 2 ?
Cr1 O3 Mo3 104.52(9) . . ?
Mo1 O3 Mo3 95.42(8) 2 . ?
Cr1 O3 H3 109(2) . . ?
Mo1 O3 H3 121(3) 2 . ?
Mo3 O3 H3 120(2) . . ?
Mo1 O4 Mo2 119.99(10) . . ?
Mo3 O5 Mo2 117.38(9) . . ?
Mo1 O6 Mo3 115.58(9) 2 . ?
Mo1 O7 Ag1 132.53(12) . . ?
C6 O13 Ag1 131.5(2) . . ?
C12 O16 H16 112(3) . . ?
N1 C1 C2 119.1(3) . . ?
N1 C1 H1A 116(3) . . ?
C2 C1 H1A 125(3) . . ?
C1 C2 C3 119.4(3) . . ?
C1 C2 H2A 118(3) . . ?
C3 C2 H2A 122(3) . . ?
C4 C3 C2 119.1(3) . . ?
C4 C3 C6 122.0(3) . . ?
C2 C3 C6 118.9(3) . . ?
C5 C4 C3 119.7(3) . . ?
C5 C4 H4A 112(3) . . ?
C3 C4 H4A 128(3) . . ?
N1 C5 C4 119.3(3) . . ?
N1 C5 H5A 116(2) . . ?
C4 C5 H5A 124(2) . . ?
O14 C6 O13 127.0(3) . . ?
O14 C6 C3 119.1(3) . . ?
O13 C6 C3 113.8(3) . . ?
N2 C7 C8 119.5(3) . . ?
N2 C7 H7A 114(2) . . ?
C8 C7 H7A 126(2) . . ?
C7 C8 C9 119.6(3) . . ?
C7 C8 H8A 118(3) . . ?
C9 C8 H8A 122(3) . . ?
C8 C9 C10 119.4(3) . . ?
C8 C9 C12 122.6(3) . . ?
C10 C9 C12 118.0(3) . . ?
C11 C10 C9 118.6(3) . . ?
C11 C10 H10A 123.8(19) . . ?
C9 C10 H10A 117.5(19) . . ?
N2 C11 C10 120.2(3) . . ?
N2 C11 H11A 116(2) . . ?
C10 C11 H11A 124(2) . . ?
O15 C12 O16 126.2(3) . . ?
O15 C12 C9 122.0(3) . . ?
O16 C12 C9 111.8(3) . . ?
C1 N1 C5 123.4(3) . . ?
C1 N1 H1B 111(3) . . ?
C5 N1 H1B 126(3) . . ?
C11 N2 C7 122.6(3) . . ?
C11 N2 H2B 113(4) . . ?
C7 N2 H2B 124(4) . . ?

loop_
_geom_bond_atom_site_label_1
_geom_bond_atom_site_label_2
_geom_bond_distance
_geom_bond_site_symmetry_2
_geom_bond_publ_flag
Cr1 O3 1.9556(18) 2 ?
Cr1 O3 1.9556(18) . ?
Cr1 O1 1.978(2) 2 ?
Cr1 O1 1.978(2) . ?
Cr1 O2 1.980(2) . ?
Cr1 O2 1.980(2) 2 ?
Mo1 O8 1.703(2) . ?
Mo1 O7 1.720(2) . ?
Mo1 O4 1.922(2) . ?
Mo1 O6 1.954(2) 2 ?
Mo1 O3 2.228(2) 2 ?
Mo1 O1 2.327(2) . ?
Mo2 O9 1.699(2) . ?
Mo2 O10 1.707(2) . ?
Mo2 O4 1.9344(19) . ?
Mo2 O5 1.954(2) . ?
Mo2 O2 2.272(2) . ?
Mo2 O1 2.306(2) . ?
Mo3 O11 1.698(2) . ?
Mo3 O12 1.722(2) . ?
Mo3 O5 1.946(2) . ?
Mo3 O6 1.9657(19) . ?
Mo3 O3 2.2545(19) . ?
Mo3 O2 2.272(2) . ?
Ag1 O7 2.352(2) . ?
Ag1 O7 2.352(2) 2_565 ?
Ag1 O13 2.492(3) . ?
Ag1 O13 2.492(3) 2_565 ?
O1 H1 0.82(6) . ?
O2 H2 0.73(4) . ?
O3 Mo1 2.228(2) 2 ?
O3 H3 0.96(4) . ?
O6 Mo1 1.954(2) 2 ?
O13 C6 1.273(4) . ?
O14 C6 1.237(4) . ?
O15 C12 1.206(4) . ?
O16 C12 1.307(4) . ?
O16 H16 1.03(5) . ?
C1 N1 1.328(5) . ?
C1 C2 1.368(4) . ?
C1 H1A 0.92(4) . ?
C2 C3 1.391(4) . ?
C2 H2A 0.78(6) . ?
C3 C4 1.374(5) . ?
C3 C6 1.511(3) . ?
C4 C5 1.367(4) . ?
C4 H4A 0.83(4) . ?
C5 N1 1.331(4) . ?
C5 H5A 0.87(4) . ?
C7 N2 1.335(5) . ?
C7 C8 1.374(4) . ?
C7 H7A 0.89(4) . ?
C8 C9 1.378(5) . ?
C8 H8A 0.85(4) . ?
C9 C10 1.392(4) . ?
C9 C12 1.499(4) . ?
C10 C11 1.378(4) . ?
C10 H10A 0.89(3) . ?
C11 N2 1.328(5) . ?
C11 H11A 0.95(3) . ?
N1 H1B 0.85(4) . ?
N2 H2B 0.82(4) . ?

loop_
_geom_hbond_atom_site_label_D
_geom_hbond_atom_site_label_H
_geom_hbond_atom_site_label_A
_geom_hbond_distance_DH
_geom_hbond_distance_HA
_geom_hbond_distance_DA
_geom_hbond_angle_DHA
_geom_hbond_site_symmetry_A
O1 H1 O14 0.82(6) 1.97(6) 2.768(3) 166(5) 1_545
O2 H2 OW2 0.73(4) 1.94(4) 2.665(3) 171(4) .
O3 H3 O13 0.96(4) 1.57(4) 2.501(3) 162(4) 1_545
O3 H3 O14 0.96(4) 2.64(4) 3.424(3) 139(4) 1_545
O16 H16 O6 1.03(5) 1.56(5) 2.557(3) 162(4) 1_645
N1 H1B O15 0.85(4) 2.23(5) 2.797(4) 125(4) 2_645
N1 H1B O8 0.85(4) 2.37(4) 2.984(3) 130(4) 2_666
N2 H2B O5 0.82(4) 1.85(4) 2.661(3) 175(5) 1_544
